data_7044734
loop_
_publ_author_name
'Sato, Kaoko'
'Tan, Tristan'
'Schaefers, Felix'
'Hahn, Ekkehardt F.'
'Stephan, Douglas W.'

_publ_section_title
;
 Imidazole-stabilized, electron-deficient boron cations
;
_journal_name_full 'Dalton Transactions'
_journal_paper_doi 10.1039/C7DT04030J
_journal_year 2017
_chemical_formula_moiety '(C35 H30 B Cl F10 N2), 0.5 (C7 H8)'
_chemical_formula_sum 'C38.5 H34 B Cl F10 N2'
_chemical_formula_weight 760.93
_space_group_crystal_system monoclinic
_space_group_IT_number 14
_space_group_name_Hall '-P 2ybc'
_space_group_name_H-M_alt 'P 1 21/c 1'
_symmetry_space_group_name_Hall '-P 2ybc'
_symmetry_space_group_name_H-M 'P 1 21/c 1'
_atom_sites_solution_hydrogens geom
_audit_creation_method SHELXL-2016/6
_audit_update_record
;
2017-10-19 deposited with the CCDC.
2017-11-09 downloaded from the CCDC.
;
_cell_angle_alpha 90
_cell_angle_beta 97.103(2)
_cell_angle_gamma 90
_cell_formula_units_Z 4
_cell_length_a 7.8738(4)
_cell_length_b 17.6595(9)
_cell_length_c 24.5898(12)
_cell_measurement_reflns_used 2597
_cell_measurement_temperature 100(2)
_cell_measurement_theta_max 25.67
_cell_measurement_theta_min 3.26
_cell_volume 3392.9(3)
_computing_structure_refinement 'SHELXL-2016/6 (Sheldrick, 2016)'
_diffrn_ambient_temperature 100(2)
_diffrn_measured_fraction_theta_full 0.991
_diffrn_measured_fraction_theta_max 0.987
_diffrn_measurement_device_type 'Bruker APEX-II CCD'
_diffrn_measurement_method 'Omega and Phi scans'
_diffrn_radiation_monochromator 'Goebel mirror'
_diffrn_radiation_source microsource
_diffrn_radiation_type MoK\a
_diffrn_radiation_wavelength 0.71073
_diffrn_reflns_av_unetI/netI 0.1808
_diffrn_reflns_Laue_measured_fraction_full 0.991
_diffrn_reflns_Laue_measured_fraction_max 0.987
_diffrn_reflns_limit_h_max 9
_diffrn_reflns_limit_h_min -9
_diffrn_reflns_limit_k_max 21
_diffrn_reflns_limit_k_min 0
_diffrn_reflns_limit_l_max 30
_diffrn_reflns_limit_l_min 0
_diffrn_reflns_number 6350
_diffrn_reflns_point_group_measured_fraction_full 0.991
_diffrn_reflns_point_group_measured_fraction_max 0.987
_diffrn_reflns_theta_full 25.242
_diffrn_reflns_theta_max 25.699
_diffrn_reflns_theta_min 2.029
_exptl_absorpt_coefficient_mu 0.201
_exptl_absorpt_correction_T_max 0.745263
_exptl_absorpt_correction_T_min 0.636564
_exptl_absorpt_correction_type multi-scan
_exptl_absorpt_process_details 'TWINABS 2012/1'
_exptl_crystal_colour Colourless
_exptl_crystal_density_diffrn 1.490
_exptl_crystal_description Needle
_exptl_crystal_F_000 1564
_exptl_crystal_size_max 0.430
_exptl_crystal_size_mid 0.019
_exptl_crystal_size_min 0.010
_refine_diff_density_max 0.618
_refine_diff_density_min -0.645
_refine_diff_density_rms 0.142
_refine_ls_extinction_method none
_refine_ls_goodness_of_fit_ref 1.089
_refine_ls_hydrogen_treatment constr
_refine_ls_matrix_type full
_refine_ls_number_parameters 471
_refine_ls_number_reflns 6350
_refine_ls_number_restraints 0
_refine_ls_restrained_S_all 1.089
_refine_ls_R_factor_all 0.1852
_refine_ls_R_factor_gt 0.0907
_refine_ls_shift/su_max 0.034
_refine_ls_shift/su_mean 0.001
_refine_ls_structure_factor_coef Fsqd
_refine_ls_weighting_details 'w=1/[\s^2^(Fo^2^)+(0.0671P)^2^+19.9069P] where P=(Fo^2^+2Fc^2^)/3'
_refine_ls_weighting_scheme calc
_refine_ls_wR_factor_gt 0.1846
_refine_ls_wR_factor_ref 0.2408
_reflns_Friedel_coverage 0.000
_reflns_number_gt 3801
_reflns_number_total 6350
_reflns_threshold_expression 'I > 2\s(I)'
_cod_data_source_file c7dt04030j2.cif
_cod_data_source_block ks_twin5
_cod_depositor_comments
;
The following automatic conversions were performed:

'_exptl_absorpt_correction_type' value 'Multi-scan' changed to
'multi-scan' according to
/home/data/users/saulius/crontab/automatic-downloads/rss-feeds/RSC/lib/dictionaries/cif_core.dic
dictionary named 'cif_core.dic' version 2.4.2 from 2011-04-26.

Automatic conversion script
Id: cif_fix_values 4973 2017-02-22 13:04:09Z antanas 
;
_cod_original_formula_sum 'C38.50 H34 B Cl F10 N2'
_cod_database_code 7044734
_shelx_shelxl_version_number 2016/6
_shelx_space_group_comment
;
The symmetry employed for this shelxl refinement is uniquely defined
by the following loop, which should always be used as a source of
symmetry information in preference to the above space-group names.
They are only intended as comments.
;
_shelx_estimated_absorpt_t_min 0.919
_shelx_estimated_absorpt_t_max 0.998

loop_
_space_group_symop_operation_xyz
'x, y, z'
'-x, y+1/2, -z+1/2'
'-x, -y, -z'
'x, -y-1/2, z-1/2'

loop_
_atom_site_label
_atom_site_type_symbol
_atom_site_fract_x
_atom_site_fract_y
_atom_site_fract_z
_atom_site_U_iso_or_equiv
_atom_site_adp_type
_atom_site_occupancy
_atom_site_site_symmetry_order
_atom_site_calc_flag
_atom_site_refinement_flags_posn
_atom_site_refinement_flags_adp
_atom_site_refinement_flags_occupancy
_atom_site_disorder_assembly
_atom_site_disorder_group
Cl1 Cl 0.0888(3) 0.35095(12) 0.21182(8) 0.0151(5) Uani 1 1 d . . . . .
F1 F 0.4624(6) 0.1674(3) 0.2559(2) 0.0215(12) Uani 1 1 d . . . . .
F2 F 0.4224(7) 0.0804(3) 0.3418(2) 0.0338(14) Uani 1 1 d . . . . .
F3 F 0.2553(7) 0.1326(3) 0.4246(2) 0.0321(14) Uani 1 1 d . . . . .
F4 F 0.1354(7) 0.2772(3) 0.4202(2) 0.0288(13) Uani 1 1 d . . . . .
F5 F 0.1669(6) 0.3650(3) 0.33497(19) 0.0201(12) Uani 1 1 d . . . . .
F6 F 0.3526(6) 0.5046(3) 0.34844(18) 0.0215(12) Uani 1 1 d . . . . .
F7 F 0.1890(6) 0.6368(3) 0.3332(2) 0.0273(13) Uani 1 1 d . . . . .
F8 F 0.0700(7) 0.6849(3) 0.2300(2) 0.0301(14) Uani 1 1 d . . . . .
F9 F 0.1280(8) 0.5996(3) 0.1422(2) 0.0317(14) Uani 1 1 d . . . . .
F10 F 0.3070(7) 0.4704(3) 0.15619(18) 0.0225(12) Uani 1 1 d . . . . .
N1 N 0.5490(9) 0.3006(4) 0.1162(3) 0.0129(15) Uani 1 1 d . . . . .
N3 N 0.3982(9) 0.2984(4) 0.1869(3) 0.0127(15) Uani 1 1 d . . . . .
C2 C 0.5214(10) 0.3328(5) 0.1634(3) 0.0106(18) Uani 1 1 d . . . . .
H2 H 0.582978 0.375598 0.178705 0.013 Uiso 1 1 calc R U . . .
C9 C 0.4345(11) 0.2392(5) 0.1085(3) 0.0152(19) Uani 1 1 d . . . . .
C8 C 0.4073(12) 0.1840(5) 0.0670(4) 0.020(2) Uani 1 1 d . . . . .
H8 H 0.472073 0.183316 0.036859 0.025 Uiso 1 1 calc R U . . .
C7 C 0.2812(11) 0.1309(5) 0.0724(4) 0.021(2) Uani 1 1 d . . . . .
H7 H 0.262958 0.091300 0.046156 0.026 Uiso 1 1 calc R U . . .
C6 C 0.1784(11) 0.1337(5) 0.1157(4) 0.021(2) Uani 1 1 d . . . . .
H6 H 0.087884 0.098266 0.116515 0.025 Uiso 1 1 calc R U . . .
C5 C 0.2075(11) 0.1866(5) 0.1566(3) 0.017(2) Uani 1 1 d . . . . .
H5 H 0.141862 0.187221 0.186505 0.021 Uiso 1 1 calc R U . . .
C4 C 0.3377(11) 0.2400(5) 0.1526(3) 0.0148(19) Uani 1 1 d . . . . .
C10 C 0.6668(10) 0.3297(5) 0.0784(3) 0.0130(18) Uani 1 1 d . . . . .
C11 C 0.5647(11) 0.3457(5) 0.0223(3) 0.018(2) Uani 1 1 d . . . . .
H11A H 0.506470 0.298985 0.007702 0.021 Uiso 1 1 calc R U . . .
H11B H 0.476446 0.384648 0.026082 0.021 Uiso 1 1 calc R U . . .
C12 C 0.6868(12) 0.3737(5) -0.0170(3) 0.020(2) Uani 1 1 d . . . . .
H12 H 0.621334 0.383245 -0.053846 0.024 Uiso 1 1 calc R U . . .
C13 C 0.8263(12) 0.3125(5) -0.0222(3) 0.020(2) Uani 1 1 d . . . . .
H13A H 0.771575 0.264579 -0.035867 0.025 Uiso 1 1 calc R U . . .
H13B H 0.903501 0.329573 -0.048590 0.025 Uiso 1 1 calc R U . . .
C14 C 0.9292(11) 0.2996(5) 0.0341(3) 0.020(2) Uani 1 1 d . . . . .
H14 H 1.019640 0.260730 0.030653 0.024 Uiso 1 1 calc R U . . .
C15 C 1.0135(11) 0.3723(5) 0.0561(3) 0.022(2) Uani 1 1 d . . . . .
H15A H 1.093412 0.390631 0.030892 0.026 Uiso 1 1 calc R U . . .
H15B H 1.079692 0.363017 0.092359 0.026 Uiso 1 1 calc R U . . .
C16 C 0.8746(11) 0.4325(5) 0.0613(4) 0.021(2) Uani 1 1 d . . . . .
H16 H 0.929907 0.480563 0.075865 0.026 Uiso 1 1 calc R U . . .
C17 C 0.7514(11) 0.4037(5) 0.1009(3) 0.018(2) Uani 1 1 d . . . . .
H17A H 0.815465 0.394581 0.137546 0.022 Uiso 1 1 calc R U . . .
H17B H 0.662496 0.442306 0.104656 0.022 Uiso 1 1 calc R U . . .
C18 C 0.8076(11) 0.2701(5) 0.0740(3) 0.017(2) Uani 1 1 d . . . . .
H18A H 0.755387 0.221657 0.060402 0.021 Uiso 1 1 calc R U . . .
H18B H 0.872421 0.261121 0.110587 0.021 Uiso 1 1 calc R U . . .
C19 C 0.7716(12) 0.4475(5) 0.0054(3) 0.021(2) Uani 1 1 d . . . . .
H19A H 0.848319 0.467064 -0.020397 0.026 Uiso 1 1 calc R U . . .
H19B H 0.682823 0.486229 0.009130 0.026 Uiso 1 1 calc R U . . .
C20 C 0.3112(10) 0.2702(5) 0.2896(3) 0.0155(19) Uani 1 1 d . . . . .
C21 C 0.3747(11) 0.1972(5) 0.2950(4) 0.020(2) Uani 1 1 d . . . . .
C22 C 0.3577(11) 0.1511(5) 0.3391(4) 0.022(2) Uani 1 1 d . . . . .
C23 C 0.2749(11) 0.1772(5) 0.3809(3) 0.022(2) Uani 1 1 d . . . . .
C24 C 0.2119(11) 0.2495(5) 0.3789(3) 0.020(2) Uani 1 1 d . . . . .
C25 C 0.2310(10) 0.2944(5) 0.3341(3) 0.0147(19) Uani 1 1 d . . . . .
C32 C 0.4271(11) 0.4068(5) 0.2607(3) 0.0149(19) Uani 1 1 d . . . . .
C26 C 0.3338(11) 0.4806(5) 0.2530(3) 0.0148(19) Uani 1 1 d . . . . .
C27 C 0.3002(11) 0.5261(5) 0.2968(4) 0.017(2) Uani 1 1 d . . . . .
C28 C 0.2164(11) 0.5945(5) 0.2893(4) 0.0176(19) Uani 1 1 d . . . . .
C29 C 0.1551(11) 0.6188(5) 0.2372(4) 0.018(2) Uani 1 1 d . . . . .
C30 C 0.1821(12) 0.5754(5) 0.1931(4) 0.021(2) Uani 1 1 d . . . . .
C31 C 0.2743(11) 0.5092(5) 0.2011(3) 0.0169(19) Uani 1 1 d . . . . .
C33 C 0.5908(11) 0.4049(5) 0.2845(3) 0.0151(19) Uani 1 1 d . . . . .
C34 C 0.6932(10) 0.3326(5) 0.2938(3) 0.0144(18) Uani 1 1 d . . . . .
H34A H 0.804061 0.339506 0.279344 0.017 Uiso 1 1 calc R U . . .
H34B H 0.630798 0.291471 0.272528 0.017 Uiso 1 1 calc R U . . .
C35 C 0.7279(13) 0.3082(6) 0.3532(4) 0.029(2) Uani 1 1 d . . . . .
H35A H 0.794516 0.261194 0.355716 0.044 Uiso 1 1 calc R U . . .
H35B H 0.792630 0.347894 0.374570 0.044 Uiso 1 1 calc R U . . .
H35C H 0.619069 0.299776 0.367742 0.044 Uiso 1 1 calc R U . . .
C36 C 0.6907(11) 0.4750(5) 0.3037(4) 0.020(2) Uani 1 1 d . . . . .
H36A H 0.609862 0.517582 0.305434 0.024 Uiso 1 1 calc R U . . .
H36B H 0.748553 0.466081 0.341234 0.024 Uiso 1 1 calc R U . . .
C37 C 0.8215(15) 0.4968(6) 0.2676(5) 0.045(3) Uani 1 1 d . . . . .
H37A H 0.881714 0.542458 0.282161 0.068 Uiso 1 1 calc R U . . .
H37B H 0.903848 0.455417 0.266346 0.068 Uiso 1 1 calc R U . . .
H37C H 0.765044 0.506960 0.230517 0.068 Uiso 1 1 calc R U . . .
B1 B 0.3231(12) 0.3306(5) 0.2388(4) 0.013(2) Uani 1 1 d . . . . .
C41 C -0.256(4) 0.461(2) 0.5329(15) 0.052(12) Uiso 0.5 1 d . . P A -1
C42 C -0.072(2) 0.4851(11) 0.5109(7) 0.024(4) Uiso 0.5 1 d . . P A -1
C43 C 0.011(4) 0.5445(18) 0.5352(13) 0.013(8) Uiso 0.5 1 d . . P A -1
C44 C 0.168(3) 0.5698(11) 0.5147(8) 0.028(5) Uiso 0.5 1 d . . P A -1
C45 C 0.211(3) 0.5354(13) 0.4687(10) 0.014(6) Uiso 0.5 1 d . . P A -1
C46 C 0.128(2) 0.4726(11) 0.4448(8) 0.026(5) Uiso 0.5 1 d . . P A -1
C47 C -0.034(5) 0.446(2) 0.4649(18) 0.043(15) Uiso 0.5 1 d . . P A -1

loop_
_atom_site_aniso_label
_atom_site_aniso_U_11
_atom_site_aniso_U_22
_atom_site_aniso_U_33
_atom_site_aniso_U_23
_atom_site_aniso_U_13
_atom_site_aniso_U_12
Cl1 0.0115(10) 0.0175(11) 0.0165(10) 0.0002(9) 0.0024(9) 0.0019(9)
F1 0.023(3) 0.019(3) 0.023(3) 0.002(2) 0.005(2) 0.006(2)
F2 0.029(3) 0.028(3) 0.046(3) 0.016(3) 0.011(3) 0.013(3)
F3 0.025(3) 0.043(4) 0.028(3) 0.024(3) 0.006(3) -0.004(3)
F4 0.028(3) 0.040(3) 0.020(3) 0.001(2) 0.011(3) -0.004(3)
F5 0.021(3) 0.020(3) 0.020(3) -0.003(2) 0.005(2) 0.000(2)
F6 0.027(3) 0.025(3) 0.014(3) -0.004(2) 0.006(2) -0.001(2)
F7 0.026(3) 0.026(3) 0.033(3) -0.012(3) 0.015(2) 0.000(2)
F8 0.029(3) 0.016(3) 0.047(4) 0.003(2) 0.010(3) 0.010(2)
F9 0.051(4) 0.022(3) 0.021(3) 0.011(2) 0.002(3) 0.006(3)
F10 0.039(3) 0.017(3) 0.013(3) 0.000(2) 0.007(2) -0.002(2)
N1 0.014(4) 0.012(4) 0.013(3) -0.001(3) 0.005(3) -0.001(3)
N3 0.011(4) 0.014(4) 0.012(3) -0.005(3) -0.006(3) 0.003(3)
C2 0.006(4) 0.015(5) 0.010(4) 0.003(3) -0.002(3) -0.004(3)
C9 0.010(4) 0.015(5) 0.020(5) 0.003(4) -0.004(4) 0.001(4)
C8 0.024(5) 0.018(5) 0.018(5) -0.002(4) 0.001(4) -0.003(4)
C7 0.023(5) 0.018(5) 0.024(5) -0.007(4) 0.006(4) 0.000(4)
C6 0.017(5) 0.021(5) 0.027(5) 0.001(4) 0.006(4) -0.007(4)
C5 0.016(5) 0.020(5) 0.015(4) -0.001(4) -0.001(4) 0.000(4)
C4 0.015(4) 0.016(5) 0.016(4) 0.001(4) 0.007(4) 0.001(4)
C10 0.011(4) 0.017(5) 0.013(4) 0.001(4) 0.005(4) -0.007(4)
C11 0.020(5) 0.020(5) 0.014(4) -0.002(4) 0.005(4) 0.005(4)
C12 0.020(5) 0.027(5) 0.013(4) -0.002(4) 0.000(4) 0.003(4)
C13 0.029(5) 0.024(5) 0.010(4) -0.002(4) 0.006(4) 0.000(4)
C14 0.015(5) 0.023(5) 0.022(5) -0.001(4) 0.007(4) 0.009(4)
C15 0.016(5) 0.031(6) 0.018(5) 0.001(4) 0.003(4) -0.004(4)
C16 0.024(5) 0.021(5) 0.021(5) 0.000(4) 0.010(4) -0.008(4)
C17 0.018(5) 0.019(5) 0.019(5) 0.000(4) 0.006(4) -0.004(4)
C18 0.021(5) 0.020(5) 0.012(4) -0.001(4) 0.005(4) 0.007(4)
C19 0.022(5) 0.023(5) 0.020(5) 0.003(4) 0.005(4) -0.001(4)
C20 0.007(4) 0.024(5) 0.016(4) -0.001(4) 0.002(4) 0.002(4)
C21 0.018(5) 0.023(5) 0.019(5) 0.005(4) 0.004(4) 0.007(4)
C22 0.015(4) 0.018(5) 0.034(5) 0.010(4) 0.000(4) 0.005(4)
C23 0.012(4) 0.035(6) 0.020(5) 0.014(4) 0.003(4) -0.006(4)
C24 0.014(5) 0.030(6) 0.018(5) 0.002(4) 0.010(4) 0.005(4)
C25 0.010(4) 0.016(5) 0.018(5) -0.001(4) 0.002(4) -0.003(4)
C32 0.024(5) 0.014(5) 0.011(4) -0.002(4) 0.013(4) -0.001(4)
C26 0.018(5) 0.009(4) 0.018(5) 0.005(4) 0.007(4) -0.001(4)
C27 0.013(4) 0.018(5) 0.020(5) -0.001(4) 0.004(4) -0.009(4)
C28 0.018(5) 0.012(5) 0.025(5) -0.007(4) 0.012(4) -0.005(4)
C29 0.016(4) 0.014(5) 0.024(5) 0.000(4) 0.010(4) 0.003(4)
C30 0.018(5) 0.020(5) 0.025(5) 0.007(4) 0.000(4) -0.001(4)
C31 0.021(5) 0.010(4) 0.021(5) -0.005(4) 0.008(4) -0.008(4)
C33 0.020(5) 0.015(5) 0.011(4) -0.007(4) 0.006(4) -0.008(4)
C34 0.007(4) 0.021(5) 0.016(4) -0.003(4) 0.007(4) -0.005(3)
C35 0.027(5) 0.045(7) 0.015(5) -0.003(4) -0.004(4) 0.004(5)
C36 0.013(4) 0.023(5) 0.023(5) -0.002(4) -0.004(4) -0.010(4)
C37 0.044(7) 0.017(6) 0.084(9) -0.012(6) 0.047(7) -0.009(5)
B1 0.013(5) 0.014(5) 0.012(5) 0.003(4) 0.006(4) 0.002(4)

loop_
_atom_type_symbol
_atom_type_description
_atom_type_scat_dispersion_real
_atom_type_scat_dispersion_imag
_atom_type_scat_source
C C 0.0033 0.0016 'International Tables Vol C Tables 4.2.6.8 and 6.1.1.4'
H H 0.0000 0.0000 'International Tables Vol C Tables 4.2.6.8 and 6.1.1.4'
B B 0.0013 0.0007 'International Tables Vol C Tables 4.2.6.8 and 6.1.1.4'
N N 0.0061 0.0033 'International Tables Vol C Tables 4.2.6.8 and 6.1.1.4'
F F 0.0171 0.0103 'International Tables Vol C Tables 4.2.6.8 and 6.1.1.4'
Cl Cl 0.1484 0.1585 'International Tables Vol C Tables 4.2.6.8 and 6.1.1.4'

loop_
_geom_angle_atom_site_label_1
_geom_angle_atom_site_label_2
_geom_angle_atom_site_label_3
_geom_angle
C2 N1 C9 105.9(7)
C2 N1 C10 125.4(7)
C9 N1 C10 128.5(7)
C2 N3 C4 106.9(6)
C2 N3 B1 123.5(7)
C4 N3 B1 128.9(7)
N3 C2 N1 112.8(7)
N3 C2 H2 123.6
N1 C2 H2 123.6
C4 C9 N1 106.8(7)
C4 C9 C8 121.3(8)
N1 C9 C8 131.9(8)
C7 C8 C9 116.5(8)
C7 C8 H8 121.7
C9 C8 H8 121.7
C8 C7 C6 122.1(8)
C8 C7 H7 118.9
C6 C7 H7 118.9
C5 C6 C7 121.0(8)
C5 C6 H6 119.5
C7 C6 H6 119.5
C6 C5 C4 117.7(8)
C6 C5 H5 121.2
C4 C5 H5 121.2
N3 C4 C9 107.5(7)
N3 C4 C5 131.3(7)
C9 C4 C5 121.2(8)
N1 C10 C11 109.2(7)
N1 C10 C17 110.2(6)
C11 C10 C17 108.8(7)
N1 C10 C18 108.5(6)
C11 C10 C18 111.4(7)
C17 C10 C18 108.7(7)
C12 C11 C10 109.1(7)
C12 C11 H11A 109.9
C10 C11 H11A 109.9
C12 C11 H11B 109.9
C10 C11 H11B 109.9
H11A C11 H11B 108.3
C11 C12 C19 109.1(7)
C11 C12 C13 109.5(7)
C19 C12 C13 109.8(8)
C11 C12 H12 109.5
C19 C12 H12 109.5
C13 C12 H12 109.5
C14 C13 C12 109.2(7)
C14 C13 H13A 109.8
C12 C13 H13A 109.8
C14 C13 H13B 109.8
C12 C13 H13B 109.8
H13A C13 H13B 108.3
C15 C14 C13 110.8(7)
C15 C14 C18 109.8(7)
C13 C14 C18 108.9(7)
C15 C14 H14 109.1
C13 C14 H14 109.1
C18 C14 H14 109.1
C14 C15 C16 109.3(7)
C14 C15 H15A 109.8
C16 C15 H15A 109.8
C14 C15 H15B 109.8
C16 C15 H15B 109.8
H15A C15 H15B 108.3
C19 C16 C15 110.3(7)
C19 C16 C17 108.6(7)
C15 C16 C17 109.4(7)
C19 C16 H16 109.5
C15 C16 H16 109.5
C17 C16 H16 109.5
C10 C17 C16 109.3(7)
C10 C17 H17A 109.8
C16 C17 H17A 109.8
C10 C17 H17B 109.8
C16 C17 H17B 109.8
H17A C17 H17B 108.3
C10 C18 C14 108.8(7)
C10 C18 H18A 109.9
C14 C18 H18A 109.9
C10 C18 H18B 109.9
C14 C18 H18B 109.9
H18A C18 H18B 108.3
C16 C19 C12 109.4(7)
C16 C19 H19A 109.8
C12 C19 H19A 109.8
C16 C19 H19B 109.8
C12 C19 H19B 109.8
H19A C19 H19B 108.2
C21 C20 C25 113.7(8)
C21 C20 B1 128.4(7)
C25 C20 B1 117.9(7)
F1 C21 C22 115.9(8)
F1 C21 C20 120.1(7)
C22 C21 C20 124.0(8)
F2 C22 C23 119.3(8)
F2 C22 C21 120.9(8)
C23 C22 C21 119.8(9)
F3 C23 C22 120.8(9)
F3 C23 C24 119.7(8)
C22 C23 C24 119.4(8)
F4 C24 C23 120.5(8)
F4 C24 C25 120.1(8)
C23 C24 C25 119.4(8)
F5 C25 C24 116.1(7)
F5 C25 C20 120.2(7)
C24 C25 C20 123.6(8)
C33 C32 C26 120.2(8)
C33 C32 B1 122.5(8)
C26 C32 B1 117.3(7)
C27 C26 C31 115.0(8)
C27 C26 C32 122.8(8)
C31 C26 C32 122.2(7)
F6 C27 C28 117.4(7)
F6 C27 C26 120.2(8)
C28 C27 C26 122.3(8)
F7 C28 C27 120.0(8)
F7 C28 C29 119.8(8)
C27 C28 C29 120.2(8)
F8 C29 C30 120.4(8)
F8 C29 C28 120.1(8)
C30 C29 C28 119.5(8)
F9 C30 C29 119.9(8)
F9 C30 C31 120.4(8)
C29 C30 C31 119.6(8)
F10 C31 C30 117.6(8)
F10 C31 C26 119.1(7)
C30 C31 C26 123.3(8)
C32 C33 C36 123.3(8)
C32 C33 C34 123.3(7)
C36 C33 C34 113.4(7)
C33 C34 C35 114.5(7)
C33 C34 H34A 108.6
C35 C34 H34A 108.6
C33 C34 H34B 108.6
C35 C34 H34B 108.6
H34A C34 H34B 107.6
C34 C35 H35A 109.5
C34 C35 H35B 109.5
H35A C35 H35B 109.5
C34 C35 H35C 109.5
H35A C35 H35C 109.5
H35B C35 H35C 109.5
C37 C36 C33 113.4(8)
C37 C36 H36A 108.9
C33 C36 H36A 108.9
C37 C36 H36B 108.9
C33 C36 H36B 108.9
H36A C36 H36B 107.7
C36 C37 H37A 109.5
C36 C37 H37B 109.5
H37A C37 H37B 109.5
C36 C37 H37C 109.5
H37A C37 H37C 109.5
H37B C37 H37C 109.5
N3 B1 C32 109.9(6)
N3 B1 C20 116.2(7)
C32 B1 C20 110.8(7)
N3 B1 Cl1 103.2(6)
C32 B1 Cl1 112.4(6)
C20 B1 Cl1 103.9(6)
C43 C42 C47 128(3)
C43 C42 C41 117(2)
C47 C42 C41 115(3)
C42 C43 C44 118(2)
C45 C44 C43 117(2)
C44 C45 C46 124(2)
C45 C46 C47 119(2)
C42 C47 C46 113(3)

loop_
_geom_bond_atom_site_label_1
_geom_bond_atom_site_label_2
_geom_bond_distance
Cl1 B1 1.916(10)
F1 C21 1.359(10)
F2 C22 1.348(10)
F3 C23 1.355(9)
F4 C24 1.337(9)
F5 C25 1.346(9)
F6 C27 1.340(10)
F7 C28 1.351(9)
F8 C29 1.346(10)
F9 C30 1.341(10)
F10 C31 1.352(9)
N1 C2 1.335(10)
N1 C9 1.408(11)
N1 C10 1.484(10)
N3 C2 1.335(10)
N3 C4 1.379(10)
N3 B1 1.578(11)
C2 H2 0.9500
C9 C4 1.402(11)
C9 C8 1.408(12)
C8 C7 1.385(12)
C8 H8 0.9500
C7 C6 1.417(12)
C7 H7 0.9500
C6 C5 1.371(12)
C6 H6 0.9500
C5 C4 1.405(12)
C5 H5 0.9500
C10 C11 1.534(11)
C10 C17 1.538(11)
C10 C18 1.542(11)
C11 C12 1.527(12)
C11 H11A 0.9900
C11 H11B 0.9900
C12 C19 1.536(12)
C12 C13 1.556(12)
C12 H12 1.0000
C13 C14 1.532(12)
C13 H13A 0.9900
C13 H13B 0.9900
C14 C15 1.514(12)
C14 C18 1.543(11)
C14 H14 1.0000
C15 C16 1.542(12)
C15 H15A 0.9900
C15 H15B 0.9900
C16 C19 1.530(12)
C16 C17 1.543(11)
C16 H16 1.0000
C17 H17A 0.9900
C17 H17B 0.9900
C18 H18A 0.9900
C18 H18B 0.9900
C19 H19A 0.9900
C19 H19B 0.9900
C20 C21 1.383(12)
C20 C25 1.396(11)
C20 B1 1.653(12)
C21 C22 1.375(12)
C22 C23 1.364(13)
C23 C24 1.368(13)
C24 C25 1.380(12)
C32 C33 1.349(12)
C32 C26 1.497(12)
C32 B1 1.632(13)
C26 C27 1.394(12)
C26 C31 1.399(12)
C27 C28 1.378(12)
C28 C29 1.382(12)
C29 C30 1.365(12)
C30 C31 1.377(12)
C33 C36 1.509(11)
C33 C34 1.512(12)
C34 C35 1.515(12)
C34 H34A 0.9900
C34 H34B 0.9900
C35 H35A 0.9800
C35 H35B 0.9800
C35 H35C 0.9800
C36 C37 1.492(12)
C36 H36A 0.9900
C36 H36B 0.9900
C37 H37A 0.9800
C37 H37B 0.9800
C37 H37C 0.9800
C41 C42 1.67(4)
C42 C43 1.34(4)
C42 C47 1.39(5)
C43 C44 1.46(4)
C44 C45 1.36(3)
C45 C46 1.38(3)
C46 C47 1.50(5)
